data_4308326
loop_
_publ_author_name
'Marina A. Petrukhina'
'Colin Henck'
'Bo Li'
'Eric Block'
'Jin Jin'
'Shao-Zhong Zhang'
'Rodolphe Clerac'

_publ_section_title
;
Spirocyclic Sulfur and Selenium Ligands as Molecular Rigid Rods in
Coordination of Transition Metal Centers
;
_journal_name_full 'Inorganic Chemistry'
_journal_page_first 77
_journal_page_last 84
_journal_paper_doi 10.1021/ic040102g
_journal_volume 44
_journal_year 2005
_chemical_formula_moiety
;
  [Co (C5 O2 F6 H)2 (Se2 C5 H8)]
;
_chemical_formula_sum 'C15 H10 Co F12 O4 Se2'
_chemical_formula_weight 699.08
_chemical_melting_point ?
_chemical_name_systematic
;
  catena-(bis(hexafluoroacetylacetonato)-cobalt(II)
  -(mu2-2,6-diselenaspiro[3,3]heptane-Se,Se'))
;
_space_group_IT_number 14
_symmetry_cell_setting monoclinic
_symmetry_space_group_name_Hall '-P 2yn'
_symmetry_space_group_name_H-M 'P 1 21/n 1'
_atom_sites_solution_hydrogens geom
_atom_sites_solution_primary direct
_atom_sites_solution_secondary difmap
_audit_creation_method SHELXL-97
_cell_angle_alpha 90.00
_cell_angle_beta 91.527(2)
_cell_angle_gamma 90.00
_cell_formula_units_Z 4
_cell_length_a 7.5777(9)
_cell_length_b 18.924(2)
_cell_length_c 15.8309(18)
_cell_measurement_reflns_used 9144
_cell_measurement_temperature 173(2)
_cell_measurement_theta_max 28.10
_cell_measurement_theta_min 2.51
_cell_volume 2269.4(4)
_computing_cell_refinement 'SMART, SAINT'
_computing_data_collection SMART
_computing_data_reduction SAINT
_computing_molecular_graphics 'SHELXP-93 (Sheldrick, 1993)'
_computing_publication_material 'SHELXCIF-93 (Sheldrick, 1993)'
_computing_structure_refinement 'SHELXL-97 (Sheldrick, 1997)'
_computing_structure_solution 'SHELXS-97 (Sheldrick, 1990)'
_diffrn_ambient_temperature 173(2)
_diffrn_measured_fraction_theta_full 0.929
_diffrn_measured_fraction_theta_max 0.929
_diffrn_measurement_device_type 'Brucker SMART APEX CCD'
_diffrn_measurement_method '0.3 deg wide \w exposures'
_diffrn_radiation_monochromator graphite
_diffrn_radiation_source 'fine-focus sealed tube'
_diffrn_radiation_type MoK\a
_diffrn_radiation_wavelength 0.71073
_diffrn_reflns_av_R_equivalents 0.0357
_diffrn_reflns_av_sigmaI/netI 0.0435
_diffrn_reflns_limit_h_max 9
_diffrn_reflns_limit_h_min -10
_diffrn_reflns_limit_k_max 23
_diffrn_reflns_limit_k_min -24
_diffrn_reflns_limit_l_max 21
_diffrn_reflns_limit_l_min -20
_diffrn_reflns_number 19194
_diffrn_reflns_theta_full 28.28
_diffrn_reflns_theta_max 28.28
_diffrn_reflns_theta_min 1.68
_diffrn_standards_decay_% 0
_diffrn_standards_interval_count na
_diffrn_standards_interval_time na
_diffrn_standards_number 'none (area dectector data)'
_exptl_absorpt_coefficient_mu 4.082
_exptl_absorpt_correction_T_max 0.8873
_exptl_absorpt_correction_T_min 0.1623
_exptl_absorpt_correction_type 'multi-scan (SADABS)'
_exptl_crystal_colour brown
_exptl_crystal_density_diffrn 2.046
_exptl_crystal_density_meas ?
_exptl_crystal_density_method .
_exptl_crystal_description needle
_exptl_crystal_F_000 1340
_exptl_crystal_size_max 0.70
_exptl_crystal_size_mid 0.03
_exptl_crystal_size_min 0.02
_refine_diff_density_max 1.068
_refine_diff_density_min -0.792
_refine_diff_density_rms 0.130
_refine_ls_extinction_coef noref
_refine_ls_extinction_method none
_refine_ls_goodness_of_fit_ref 1.050
_refine_ls_hydrogen_treatment noref
_refine_ls_matrix_type full
_refine_ls_number_parameters 307
_refine_ls_number_reflns 5235
_refine_ls_number_restraints 36
_refine_ls_restrained_S_all 1.056
_refine_ls_R_factor_all 0.0702
_refine_ls_R_factor_gt 0.0538
_refine_ls_shift/su_max 0.001
_refine_ls_shift/su_mean 0.000
_refine_ls_structure_factor_coef Fsqd
_refine_ls_weighting_details 'calc w=1/[\s^2^(Fo^2^)+(0.0678P)^2^+7.5190P] where P=(Fo^2^+2Fc^2^)/3'
_refine_ls_weighting_scheme calc
_refine_ls_wR_factor_gt 0.1352
_refine_ls_wR_factor_ref 0.1453
_reflns_number_gt 4093
_reflns_number_total 5235
_reflns_threshold_expression >2sigma(I)
_cod_data_source_file ic040102g_7.cif
_cod_data_source_block '[Co(C5O2F6H)2(Se2C5H8)]_(9)'
_cod_depositor_comments
;
The following automatic conversions were performed:
_chemical_melting_point value 'not measured' changed to '?' - value
is undefined or not given.
Automatic conversion script
Id: cif_fix_values 1382 2010-08-28 14:56:29Z saulius 
;
_cod_original_cell_volume 2269.4(5)
_cod_database_code 4308326

loop_
_symmetry_equiv_pos_as_xyz
'x, y, z'
'-x+1/2, y+1/2, -z+1/2'
'-x, -y, -z'
'x-1/2, -y-1/2, z-1/2'

loop_
_atom_site_label
_atom_site_type_symbol
_atom_site_fract_x
_atom_site_fract_y
_atom_site_fract_z
_atom_site_U_iso_or_equiv
_atom_site_adp_type
_atom_site_occupancy
_atom_site_symmetry_multiplicity
_atom_site_calc_flag
_atom_site_refinement_flags
_atom_site_disorder_assembly
_atom_site_disorder_group
Co1 Co 0.42295(8) 0.07489(4) 0.20151(4) 0.03197(18) Uani 1 1 d . . .
O1 O 0.3158(5) 0.0511(2) 0.3146(2) 0.0425(9) Uani 1 1 d . A .
O2 O 0.6137(5) 0.1317(2) 0.2668(2) 0.0436(9) Uani 1 1 d . A .
C1 C 0.3481(8) 0.0832(3) 0.3828(4) 0.0440(13) Uani 1 1 d . . .
C2 C 0.4728(9) 0.1356(4) 0.3988(4) 0.0531(15) Uani 1 1 d . A .
H2 H 0.4762 0.1580 0.4525 0.064 Uiso 1 1 calc R . .
C3 C 0.5922(8) 0.1561(3) 0.3391(4) 0.0459(13) Uani 1 1 d . . .
O3 O 0.2795(5) 0.1672(2) 0.1950(2) 0.0432(9) Uani 1 1 d . B .
O4 O 0.5450(4) 0.10500(18) 0.0944(2) 0.0338(8) Uani 1 1 d . B .
C4 C 0.3201(7) 0.2200(3) 0.1524(4) 0.0397(12) Uani 1 1 d . . .
C5 C 0.4515(7) 0.2251(3) 0.0925(3) 0.0387(12) Uani 1 1 d . B .
H5 H 0.4743 0.2698 0.0677 0.046 Uiso 1 1 calc R . .
C6 C 0.5496(7) 0.1673(3) 0.0682(3) 0.0337(11) Uani 1 1 d . . .
C7 C 0.2298(11) 0.0581(4) 0.4543(4) 0.066(2) Uani 1 1 d D A 1
F1 F 0.245(2) 0.1020(7) 0.5227(7) 0.047(3) Uiso 0.33 1 d PD A 1
F2 F 0.0574(12) 0.0602(9) 0.4271(7) 0.043(3) Uiso 0.33 1 d PD A 1
F3 F 0.277(2) -0.0070(6) 0.4763(10) 0.044(3) Uiso 0.33 1 d PD A 1
F1X F 0.301(2) 0.0790(10) 0.5299(8) 0.088(6) Uiso 0.33 1 d PD A 2
F2X F 0.0727(17) 0.0883(9) 0.4434(10) 0.074(5) Uiso 0.33 1 d PD A 2
F3X F 0.211(3) -0.0101(6) 0.4570(12) 0.092(6) Uiso 0.33 1 d PD A 2
F1Y F 0.178(2) 0.1075(7) 0.5081(9) 0.073(5) Uiso 0.33 1 d PD A 3
F2Y F 0.0736(17) 0.0281(9) 0.4255(9) 0.070(4) Uiso 0.33 1 d PD A 3
F3Y F 0.304(2) 0.0074(8) 0.5005(11) 0.081(6) Uiso 0.33 1 d PD A 3
C8 C 0.7172(11) 0.2184(5) 0.3603(5) 0.073(2) Uani 1 1 d D A 1
F4 F 0.8820(12) 0.2046(5) 0.3340(7) 0.079(3) Uiso 0.50 1 d PD A 1
F5 F 0.6701(15) 0.2735(5) 0.3078(6) 0.075(3) Uiso 0.50 1 d PD A 1
F6 F 0.730(2) 0.2340(8) 0.4393(7) 0.110(4) Uiso 0.50 1 d PD A 1
F4X F 0.8748(14) 0.1898(6) 0.3811(8) 0.099(3) Uiso 0.50 1 d PD A 2
F5X F 0.7479(18) 0.2611(7) 0.2980(7) 0.102(4) Uiso 0.50 1 d PD A 2
F6X F 0.6695(13) 0.2566(5) 0.4269(5) 0.066(2) Uiso 0.50 1 d PD A 2
C9 C 0.2016(9) 0.2843(3) 0.1686(4) 0.0556(16) Uani 1 1 d D B 1
F7 F 0.0287(10) 0.2655(5) 0.1532(6) 0.060(2) Uiso 0.50 1 d PD B 1
F8 F 0.2331(14) 0.3408(5) 0.1207(6) 0.065(3) Uiso 0.50 1 d PD B 1
F9 F 0.2155(14) 0.3003(5) 0.2509(5) 0.057(3) Uiso 0.50 1 d PD B 1
F7X F 0.0544(11) 0.2804(5) 0.1203(6) 0.064(2) Uiso 0.50 1 d PD B 2
F8X F 0.2869(12) 0.3457(4) 0.1430(6) 0.057(2) Uiso 0.50 1 d PD B 2
F9X F 0.1658(15) 0.2941(6) 0.2468(5) 0.062(3) Uiso 0.50 1 d PD B 2
C10 C 0.6781(7) 0.1782(3) -0.0034(4) 0.0413(12) Uani 1 1 d D B 1
F10 F 0.7243(11) 0.2468(4) -0.0133(5) 0.053(2) Uiso 0.50 1 d PD B 1
F11 F 0.6103(11) 0.1548(5) -0.0762(5) 0.055(2) Uiso 0.50 1 d PD B 1
F12 F 0.8304(9) 0.1416(4) 0.0070(5) 0.0428(18) Uiso 0.50 1 d PD B 1
F10X F 0.6724(11) 0.2403(4) -0.0414(5) 0.056(2) Uiso 0.50 1 d PD B 2
F11X F 0.6388(12) 0.1296(5) -0.0664(5) 0.058(2) Uiso 0.50 1 d PD B 2
F12X F 0.8406(10) 0.1653(5) 0.0243(5) 0.056(2) Uiso 0.50 1 d PD B 2
Se1 Se 0.16010(6) 0.01685(3) 0.11790(3) 0.03432(15) Uani 1 1 d . . .
C11 C 0.0782(6) -0.0603(3) 0.1922(4) 0.0374(12) Uani 1 1 d . . .
H11A H 0.0734 -0.1071 0.1642 0.045 Uiso 1 1 calc R . .
H11B H 0.1439 -0.0631 0.2470 0.045 Uiso 1 1 calc R . .
C12 C -0.0421(6) 0.0518(3) 0.1828(4) 0.0358(11) Uani 1 1 d . . .
H12A H -0.0067 0.0772 0.2352 0.043 Uiso 1 1 calc R . .
H12B H -0.1276 0.0801 0.1485 0.043 Uiso 1 1 calc R . .
C13 C -0.1024(6) -0.0243(3) 0.1979(3) 0.0318(10) Uani 1 1 d . . .
C14 C -0.2073(7) -0.0366(3) 0.2786(3) 0.0412(13) Uani 1 1 d . . .
H14A H -0.2081 0.0050 0.3165 0.049 Uiso 1 1 calc R . .
H14B H -0.1703 -0.0795 0.3101 0.049 Uiso 1 1 calc R . .
C15 C -0.2403(6) -0.0498(3) 0.1307(3) 0.0367(11) Uani 1 1 d . . .
H15A H -0.2150 -0.0975 0.1085 0.044 Uiso 1 1 calc R . .
H15B H -0.2595 -0.0158 0.0839 0.044 Uiso 1 1 calc R . .
Se2 Se -0.43052(6) -0.04898(3) 0.21279(4) 0.03707(16) Uani 1 1 d . . .

loop_
_atom_site_aniso_label
_atom_site_aniso_U_11
_atom_site_aniso_U_22
_atom_site_aniso_U_33
_atom_site_aniso_U_23
_atom_site_aniso_U_13
_atom_site_aniso_U_12
Co1 0.0236(3) 0.0339(4) 0.0388(4) -0.0001(3) 0.0082(3) -0.0018(3)
O1 0.037(2) 0.051(2) 0.041(2) 0.0029(18) 0.0105(16) -0.0067(17)
O2 0.034(2) 0.047(2) 0.050(2) -0.0098(18) 0.0056(17) -0.0089(17)
C1 0.046(3) 0.047(3) 0.039(3) 0.007(3) 0.007(2) 0.008(3)
C2 0.065(4) 0.058(4) 0.036(3) -0.005(3) 0.000(3) -0.002(3)
C3 0.045(3) 0.044(3) 0.048(3) -0.002(3) -0.003(3) -0.006(3)
O3 0.035(2) 0.039(2) 0.056(2) -0.0029(18) 0.0142(17) 0.0040(16)
O4 0.0299(17) 0.0295(18) 0.043(2) 0.0012(15) 0.0100(14) -0.0011(14)
C4 0.039(3) 0.033(3) 0.047(3) -0.008(2) -0.006(2) 0.004(2)
C5 0.042(3) 0.032(3) 0.042(3) -0.002(2) 0.003(2) 0.002(2)
C6 0.030(2) 0.035(3) 0.036(3) 0.000(2) -0.001(2) -0.002(2)
C7 0.084(5) 0.074(5) 0.040(4) -0.001(3) 0.008(3) 0.000(4)
C8 0.063(5) 0.099(6) 0.056(4) -0.024(4) -0.005(4) -0.015(4)
C9 0.058(4) 0.045(3) 0.065(4) -0.007(3) 0.004(3) 0.011(3)
C10 0.042(3) 0.037(3) 0.046(3) 0.010(2) 0.008(2) 0.000(2)
Se1 0.0230(2) 0.0400(3) 0.0401(3) 0.0016(2) 0.00522(19) -0.00116(19)
C11 0.024(2) 0.034(3) 0.054(3) 0.007(2) 0.009(2) -0.001(2)
C12 0.023(2) 0.037(3) 0.048(3) 0.003(2) 0.007(2) 0.007(2)
C13 0.023(2) 0.037(3) 0.036(3) 0.005(2) 0.0025(19) 0.0031(19)
C14 0.027(2) 0.057(4) 0.040(3) 0.007(2) 0.002(2) 0.002(2)
C15 0.025(2) 0.042(3) 0.043(3) -0.002(2) 0.003(2) 0.003(2)
Se2 0.0219(2) 0.0335(3) 0.0561(3) 0.0067(2) 0.0071(2) -0.00338(19)

loop_
_atom_type_symbol
_atom_type_description
_atom_type_scat_dispersion_real
_atom_type_scat_dispersion_imag
_atom_type_scat_source
C C 0.0033 0.0016 'International Tables Vol C Tables 4.2.6.8 and 6.1.1.4'
H H 0.0000 0.0000 'International Tables Vol C Tables 4.2.6.8 and 6.1.1.4'
O O 0.0106 0.0060 'International Tables Vol C Tables 4.2.6.8 and 6.1.1.4'
F F 0.0171 0.0103 'International Tables Vol C Tables 4.2.6.8 and 6.1.1.4'
Co Co 0.3494 0.9721 'International Tables Vol C Tables 4.2.6.8 and 6.1.1.4'
Se Se -0.0929 2.2259 'International Tables Vol C Tables 4.2.6.8 and 6.1.1.4'

loop_
_geom_angle_atom_site_label_1
_geom_angle_atom_site_label_2
_geom_angle_atom_site_label_3
_geom_angle
_geom_angle_site_symmetry_1
_geom_angle_site_symmetry_3
_geom_angle_publ_flag
O4 Co1 O1 174.71(15) . . n
O4 Co1 O2 86.76(15) . . n
O1 Co1 O2 88.02(16) . . n
O4 Co1 O3 88.38(14) . . n
O1 Co1 O3 90.52(16) . . n
O2 Co1 O3 86.80(16) . . n
O4 Co1 Se2 96.15(10) . 1_655 y
O1 Co1 Se2 85.40(12) . 1_655 y
O2 Co1 Se2 98.27(12) . 1_655 y
O3 Co1 Se2 173.36(11) . 1_655 y
O4 Co1 Se1 93.03(10) . . y
O1 Co1 Se1 92.06(11) . . y
O2 Co1 Se1 173.19(12) . . y
O3 Co1 Se1 86.40(11) . . y
Se2 Co1 Se1 88.51(3) 1_655 . y
C1 O1 Co1 125.1(4) . . n
C3 O2 Co1 123.1(4) . . n
O1 C1 C2 128.1(5) . . n
O1 C1 C7 112.3(6) . . n
C2 C1 C7 119.6(6) . . n
C3 C2 C1 122.1(6) . . n
C3 C2 H2 119.0 . . n
C1 C2 H2 119.0 . . n
O2 C3 C2 128.9(6) . . n
O2 C3 C8 112.7(5) . . n
C2 C3 C8 118.4(6) . . n
C4 O3 Co1 124.7(3) . . n
C6 O4 Co1 123.9(3) . . n
O3 C4 C5 127.8(5) . . n
O3 C4 C9 112.9(5) . . n
C5 C4 C9 119.3(5) . . n
C6 C5 C4 122.2(5) . . n
C6 C5 H5 118.9 . . n
C4 C5 H5 118.9 . . n
O4 C6 C5 129.3(5) . . n
O4 C6 C10 113.4(4) . . n
C5 C6 C10 117.2(5) . . n
F3 C7 F2 110.9(12) . . n
F3 C7 F1 109.8(11) . . n
F2 C7 F1 107.0(11) . . n
F3 C7 C1 108.8(8) . . n
F2 C7 C1 109.4(7) . . n
F1 C7 C1 110.9(8) . . n
F6 C8 F4 107.3(10) . . n
F6 C8 F5 115.2(10) . . n
F4 C8 F5 100.8(9) . . n
F6 C8 C3 114.6(9) . . n
F4 C8 C3 110.6(7) . . n
F5 C8 C3 107.5(7) . . n
F8 C9 F9 111.1(8) . . n
F8 C9 F7 106.9(8) . . n
F9 C9 F7 106.4(8) . . n
F8 C9 C4 115.1(7) . . n
F9 C9 C4 108.1(7) . . n
F7 C9 C4 108.9(6) . . n
F11 C10 F12 104.1(6) . . n
F11 C10 F10 108.3(7) . . n
F12 C10 F10 106.5(6) . . n
F11 C10 C6 111.1(6) . . n
F12 C10 C6 113.5(5) . . n
F10 C10 C6 112.8(5) . . n
C12 Se1 C11 71.4(2) . . y
C12 Se1 Co1 100.79(17) . . y
C11 Se1 Co1 104.83(17) . . y
C12 Se1 Se2 37.22(16) . . y
C11 Se1 Se2 48.04(14) . . y
Co1 Se1 Se2 129.88(2) . . y
C13 C11 Se1 90.1(3) . . y
C13 C11 H11A 113.6 . . n
Se1 C11 H11A 113.6 . . n
C13 C11 H11B 113.6 . . n
Se1 C11 H11B 113.6 . . n
H11A C11 H11B 110.9 . . n
C13 C12 Se1 90.3(3) . . y
C13 C12 H12A 113.6 . . n
Se1 C12 H12A 113.6 . . n
C13 C12 H12B 113.6 . . n
Se1 C12 H12B 113.6 . . n
H12A C12 H12B 110.9 . . n
C12 C13 C11 98.0(4) . . y
C12 C13 C14 115.7(4) . . y
C11 C13 C14 117.6(4) . . y
C12 C13 C15 112.6(4) . . y
C11 C13 C15 114.1(4) . . y
C14 C13 C15 99.7(4) . . y
C13 C14 Se2 92.0(3) . . y
C13 C14 H14A 113.3 . . n
Se2 C14 H14A 113.3 . . n
C13 C14 H14B 113.3 . . n
Se2 C14 H14B 113.3 . . n
H14A C14 H14B 110.6 . . n
C13 C15 Se2 92.1(3) . . y
C13 C15 H15A 113.3 . . n
Se2 C15 H15A 113.3 . . n
C13 C15 H15B 113.3 . . n
Se2 C15 H15B 113.3 . . n
H15A C15 H15B 110.6 . . n
C15 Se2 C14 73.6(2) . . y
C15 Se2 Co1 106.34(17) . 1_455 y
C14 Se2 Co1 106.68(19) . 1_455 y
C15 Se2 Se1 27.28(16) . . y
C14 Se2 Se1 50.05(15) . . y
Co1 Se2 Se1 98.12(2) 1_455 . y

loop_
_geom_bond_atom_site_label_1
_geom_bond_atom_site_label_2
_geom_bond_distance
_geom_bond_site_symmetry_2
_geom_bond_publ_flag
Co1 O4 2.034(3) . y
Co1 O1 2.036(4) . y
Co1 O2 2.058(4) . y
Co1 O3 2.059(4) . y
Co1 Se2 2.5980(9) 1_655 y
Co1 Se1 2.6049(9) . y
O1 C1 1.258(7) . n
O2 C3 1.249(7) . n
C1 C2 1.388(9) . n
C1 C7 1.536(9) . n
C2 C3 1.381(9) . n
C2 H2 0.9500 . n
C3 C8 1.545(10) . n
O3 C4 1.249(7) . n
O4 C6 1.250(6) . n
C4 C5 1.396(8) . n
C4 C9 1.538(8) . n
C5 C6 1.383(7) . n
C5 H5 0.9500 . n
C6 C10 1.529(7) . n
C7 F3 1.326(11) . n
C7 F2 1.365(12) . n
C7 F1 1.367(11) . n
C8 F6 1.287(12) . n
C8 F4 1.352(11) . n
C8 F5 1.373(12) . n
C9 F8 1.336(10) . n
C9 F9 1.339(10) . n
C9 F7 1.373(10) . n
C10 F11 1.327(9) . n
C10 F12 1.353(8) . n
C10 F10 1.355(9) . n
Se1 C12 1.981(5) . y
Se1 C11 1.985(5) . y
C11 C13 1.534(7) . y
C11 H11A 0.9900 . n
C11 H11B 0.9900 . n
C12 C13 1.532(7) . y
C12 H12A 0.9900 . n
C12 H12B 0.9900 . n
C13 C14 1.540(7) . y
C13 C15 1.548(7) . y
C14 Se2 1.976(5) . y
C14 H14A 0.9900 . n
C14 H14B 0.9900 . n
C15 Se2 1.966(5) . y
C15 H15A 0.9900 . n
C15 H15B 0.9900 . n
Se2 Co1 2.5980(9) 1_455 y
